data_4516841
loop_
_publ_author_name
'Kim, Eun Ho'
'Lee, Hyun Mo'
'Jeong, Myoung Sun'
'Ryu, Ji Yeon'
'Lee, Junseong'
'Lee, Bun Yeoul'

_publ_section_title
;
 Methylaluminoxane-Free Chromium Catalytic System for Ethylene
 Tetramerization.
;
_journal_issue 3
_journal_name_full 'ACS omega'
_journal_page_first 765
_journal_page_last 773
_journal_paper_doi 10.1021/acsomega.6b00506
_journal_volume 2
_journal_year 2017
_chemical_formula_sum 'C32 H12 Ag B F20 N4'
_chemical_formula_weight 951.14
_space_group_crystal_system monoclinic
_space_group_IT_number 14
_space_group_name_Hall '-P 2ybc'
_space_group_name_H-M_alt 'P 1 21/c 1'
_atom_sites_solution_hydrogens geom
_audit_creation_method SHELXL-2014
_cell_angle_alpha 90
_cell_angle_beta 105.158(2)
_cell_angle_gamma 90
_cell_formula_units_Z 4
_cell_length_a 10.9963(5)
_cell_length_b 17.0150(8)
_cell_length_c 19.1408(9)
_cell_measurement_reflns_used 9960
_cell_measurement_temperature 100(2)
_cell_measurement_theta_max 25.53
_cell_measurement_theta_min 2.29
_cell_volume 3456.7(3)
_computing_cell_refinement 'Bruker SAINT'
_computing_data_collection 'Bruker APEX2'
_computing_data_reduction 'Bruker SAINT'
_computing_molecular_graphics 'Bruker SHELXTL'
_computing_publication_material 'Bruker SHELXTL'
_computing_structure_refinement 'SHELXL-2014 (Sheldrick 2014)'
_computing_structure_solution 'SHELXS-97 (Sheldrick 2008)'
_diffrn_ambient_temperature 100(2)
_diffrn_measured_fraction_theta_full 1.000
_diffrn_measured_fraction_theta_max 0.986
_diffrn_measurement_device_type 'Bruker APEX-II CCD'
_diffrn_measurement_method '\f and \w scans'
_diffrn_radiation_type MoK\a
_diffrn_radiation_wavelength 0.71073
_diffrn_reflns_av_R_equivalents 0.0545
_diffrn_reflns_av_unetI/netI 0.0449
_diffrn_reflns_Laue_measured_fraction_full 1.000
_diffrn_reflns_Laue_measured_fraction_max 0.986
_diffrn_reflns_limit_h_max 13
_diffrn_reflns_limit_h_min -13
_diffrn_reflns_limit_k_max 20
_diffrn_reflns_limit_k_min -20
_diffrn_reflns_limit_l_max 22
_diffrn_reflns_limit_l_min -23
_diffrn_reflns_number 35717
_diffrn_reflns_point_group_measured_fraction_full 1.000
_diffrn_reflns_point_group_measured_fraction_max 0.986
_diffrn_reflns_theta_full 25.242
_diffrn_reflns_theta_max 25.882
_diffrn_reflns_theta_min 2.205
_exptl_absorpt_coefficient_mu 0.723
_exptl_crystal_density_diffrn 1.828
_exptl_crystal_description block
_exptl_crystal_F_000 1856
_refine_diff_density_max 0.866
_refine_diff_density_min -0.862
_refine_diff_density_rms 0.077
_refine_ls_extinction_method none
_refine_ls_goodness_of_fit_ref 1.001
_refine_ls_hydrogen_treatment constr
_refine_ls_matrix_type full
_refine_ls_number_parameters 527
_refine_ls_number_reflns 6607
_refine_ls_number_restraints 0
_refine_ls_restrained_S_all 1.001
_refine_ls_R_factor_all 0.0557
_refine_ls_R_factor_gt 0.0396
_refine_ls_shift/su_max 0.004
_refine_ls_shift/su_mean 0.000
_refine_ls_structure_factor_coef Fsqd
_refine_ls_weighting_details 'w=1/[\s^2^(Fo^2^)+(0.0550P)^2^+1.6756P] where P=(Fo^2^+2Fc^2^)/3'
_refine_ls_weighting_scheme calc
_refine_ls_wR_factor_gt 0.0979
_refine_ls_wR_factor_ref 0.1059
_reflns_Friedel_coverage 0.000
_reflns_number_gt 5163
_reflns_number_total 6607
_reflns_threshold_expression 'I > 2\s(I)'
_cod_data_source_file ao6b00506_si_003.cif
_cod_data_source_block lby86-2
_cod_original_sg_symbol_H-M 'P 21/c'
_cod_database_code 4516841
_shelx_space_group_comment
;
The symmetry employed for this shelxl refinement is uniquely defined
by the following loop, which should always be used as a source of
symmetry information in preference to the above space-group names.
They are only intended as comments.
;
_shelxl_version_number 2014-3

loop_
_space_group_symop_operation_xyz
'x, y, z'
'-x, y+1/2, -z+1/2'
'-x, -y, -z'
'x, -y-1/2, z-1/2'

loop_
_atom_site_label
_atom_site_type_symbol
_atom_site_fract_x
_atom_site_fract_y
_atom_site_fract_z
_atom_site_U_iso_or_equiv
_atom_site_adp_type
_atom_site_occupancy
_atom_site_site_symmetry_order
_atom_site_calc_flag
_atom_site_refinement_flags_posn
_atom_site_refinement_flags_adp
Ag1 Ag 0.35677(3) 0.70634(2) 0.66856(2) 0.05164(12) Uani 1 1 d . .
B1 B 0.8363(3) 0.70772(16) 0.67186(16) 0.0174(6) Uani 1 1 d . .
C1 C 0.9121(2) 0.63768(14) 0.63961(15) 0.0182(6) Uani 1 1 d . .
C2 C 0.9574(2) 0.56779(14) 0.67353(15) 0.0202(6) Uani 1 1 d . .
C3 C 1.0355(2) 0.51661(14) 0.64984(16) 0.0230(6) Uani 1 1 d . .
C4 C 1.0745(2) 0.53442(15) 0.58887(16) 0.0249(6) Uani 1 1 d . .
C5 C 1.0322(2) 0.60310(16) 0.55241(15) 0.0232(6) Uani 1 1 d . .
C6 C 0.9536(2) 0.65182(14) 0.57813(15) 0.0202(6) Uani 1 1 d . .
C7 C 0.7742(2) 0.67736(14) 0.73659(14) 0.0181(5) Uani 1 1 d . .
C8 C 0.6895(2) 0.61396(15) 0.72315(15) 0.0207(6) Uani 1 1 d . .
C9 C 0.6251(2) 0.58632(15) 0.77039(16) 0.0253(6) Uani 1 1 d . .
C10 C 0.6418(2) 0.62173(17) 0.83713(17) 0.0286(7) Uani 1 1 d . .
C11 C 0.7230(3) 0.68468(16) 0.85358(15) 0.0251(6) Uani 1 1 d . .
C12 C 0.7850(2) 0.71122(14) 0.80364(15) 0.0208(6) Uani 1 1 d . .
C13 C 0.7127(2) 0.74417(15) 0.61210(15) 0.0188(5) Uani 1 1 d . .
C14 C 0.6473(2) 0.71191(15) 0.54669(16) 0.0214(6) Uani 1 1 d . .
C15 C 0.5403(2) 0.74478(17) 0.50139(16) 0.0270(6) Uani 1 1 d . .
C16 C 0.4916(3) 0.81292(17) 0.52119(17) 0.0304(7) Uani 1 1 d . .
C17 C 0.5505(3) 0.84719(16) 0.58623(18) 0.0296(7) Uani 1 1 d . .
C18 C 0.6573(2) 0.81266(15) 0.62904(15) 0.0222(6) Uani 1 1 d . .
C19 C 0.9512(2) 0.77311(14) 0.69833(15) 0.0194(6) Uani 1 1 d . .
C20 C 1.0515(2) 0.75679(15) 0.75837(16) 0.0221(6) Uani 1 1 d . .
C21 C 1.1553(3) 0.80436(16) 0.78225(17) 0.0270(7) Uani 1 1 d . .
C22 C 1.1665(3) 0.87149(16) 0.74497(18) 0.0301(7) Uani 1 1 d . .
C23 C 1.0732(3) 0.88994(15) 0.68466(17) 0.0266(6) Uani 1 1 d . .
C24 C 0.9690(2) 0.84106(15) 0.66305(15) 0.0219(6) Uani 1 1 d . .
C25 C 0.1479(4) 0.8086(2) 0.5350(2) 0.0458(9) Uani 1 1 d . .
C26 C 0.0601(4) 0.8459(3) 0.4736(2) 0.0745(14) Uani 1 1 d . .
H26A H -0.0246 0.8373 0.4767 0.112 Uiso 1 1 calc R U
H26B H 0.0702 0.8235 0.4294 0.112 Uiso 1 1 calc R U
H26C H 0.0768 0.9013 0.4742 0.112 Uiso 1 1 calc R U
C27 C 0.2687(3) 0.5849(2) 0.7888(2) 0.0380(8) Uani 1 1 d . .
C28 C 0.2382(3) 0.53701(19) 0.8447(2) 0.0473(9) Uani 1 1 d . .
H28A H 0.1567 0.5516 0.8499 0.071 Uiso 1 1 calc R U
H28B H 0.3004 0.5452 0.8897 0.071 Uiso 1 1 calc R U
H28C H 0.2374 0.4826 0.8314 0.071 Uiso 1 1 calc R U
C29 C 0.5350(3) 0.83674(17) 0.78406(17) 0.0291(7) Uani 1 1 d . .
C30 C 0.6131(3) 0.89219(18) 0.83399(18) 0.0374(8) Uani 1 1 d . .
H30A H 0.6647 0.8642 0.8746 0.056 Uiso 1 1 calc R U
H30B H 0.5603 0.9287 0.8506 0.056 Uiso 1 1 calc R U
H30C H 0.6660 0.9202 0.8098 0.056 Uiso 1 1 calc R U
C31 C 0.3592(3) 0.58913(18) 0.5257(2) 0.0348(7) Uani 1 1 d . .
C32 C 0.3256(3) 0.54894(19) 0.45647(19) 0.0438(8) Uani 1 1 d . .
H32A H 0.2753 0.5036 0.4597 0.066 Uiso 1 1 calc R U
H32B H 0.4008 0.5327 0.4439 0.066 Uiso 1 1 calc R U
H32C H 0.2783 0.5839 0.4200 0.066 Uiso 1 1 calc R U
F1 F 0.92973(14) 0.54571(8) 0.73589(9) 0.0263(4) Uani 1 1 d . .
F2 F 1.07799(15) 0.45026(9) 0.68695(10) 0.0335(4) Uani 1 1 d . .
F3 F 1.15236(14) 0.48601(9) 0.56570(9) 0.0322(4) Uani 1 1 d . .
F4 F 1.06711(15) 0.62108(10) 0.49190(9) 0.0305(4) Uani 1 1 d . .
F5 F 0.91771(14) 0.71871(9) 0.54021(9) 0.0253(4) Uani 1 1 d . .
F6 F 0.66922(14) 0.57607(8) 0.65897(9) 0.0254(4) Uani 1 1 d . .
F7 F 0.54624(15) 0.52463(9) 0.75350(10) 0.0353(4) Uani 1 1 d . .
F8 F 0.57944(17) 0.59642(11) 0.88442(10) 0.0429(5) Uani 1 1 d . .
F9 F 0.73918(16) 0.72119(10) 0.91775(10) 0.0361(4) Uani 1 1 d . .
F10 F 0.85804(14) 0.77539(8) 0.82505(9) 0.0270(4) Uani 1 1 d . .
F11 F 0.68611(14) 0.64382(9) 0.52246(9) 0.0275(4) Uani 1 1 d . .
F12 F 0.48401(15) 0.70988(11) 0.43847(10) 0.0384(4) Uani 1 1 d . .
F13 F 0.38827(15) 0.84575(11) 0.47735(11) 0.0440(5) Uani 1 1 d . .
F14 F 0.50446(16) 0.91437(10) 0.60697(11) 0.0426(5) Uani 1 1 d . .
F15 F 0.71146(14) 0.85006(8) 0.69225(9) 0.0278(4) Uani 1 1 d . .
F16 F 1.04892(14) 0.69013(8) 0.79664(9) 0.0267(4) Uani 1 1 d . .
F17 F 1.24564(15) 0.78511(10) 0.84249(10) 0.0396(5) Uani 1 1 d . .
F18 F 1.26739(15) 0.91863(10) 0.76751(11) 0.0413(5) Uani 1 1 d . .
F19 F 1.08373(16) 0.95401(9) 0.64492(10) 0.0357(4) Uani 1 1 d . .
F20 F 0.88245(14) 0.86536(9) 0.60186(9) 0.0277(4) Uani 1 1 d . .
N1 N 0.2139(3) 0.77982(19) 0.58364(19) 0.0499(8) Uani 1 1 d . .
N2 N 0.2907(3) 0.62242(19) 0.74494(19) 0.0509(8) Uani 1 1 d . .
N3 N 0.4776(2) 0.79235(16) 0.74539(16) 0.0377(7) Uani 1 1 d . .
N4 N 0.3858(2) 0.62044(17) 0.57999(17) 0.0432(7) Uani 1 1 d . .

loop_
_atom_site_aniso_label
_atom_site_aniso_U_11
_atom_site_aniso_U_22
_atom_site_aniso_U_33
_atom_site_aniso_U_23
_atom_site_aniso_U_13
_atom_site_aniso_U_12
Ag1 0.04898(18) 0.0576(2) 0.0471(2) -0.01689(14) 0.01045(14) -0.01112(13)
B1 0.0196(14) 0.0174(14) 0.0131(16) -0.0009(11) 0.0004(12) 0.0012(11)
C1 0.0140(12) 0.0187(12) 0.0201(15) -0.0022(11) 0.0015(10) -0.0016(9)
C2 0.0212(13) 0.0194(13) 0.0202(15) -0.0006(11) 0.0059(11) -0.0027(10)
C3 0.0224(13) 0.0153(12) 0.0298(17) 0.0010(11) 0.0042(12) 0.0009(10)
C4 0.0208(13) 0.0228(13) 0.0305(17) -0.0105(12) 0.0057(12) -0.0003(10)
C5 0.0207(13) 0.0279(14) 0.0221(16) -0.0033(12) 0.0073(11) -0.0028(11)
C6 0.0200(13) 0.0195(13) 0.0176(15) 0.0012(11) -0.0011(11) -0.0017(10)
C7 0.0186(12) 0.0169(12) 0.0178(15) 0.0009(11) 0.0030(11) 0.0028(10)
C8 0.0204(13) 0.0183(12) 0.0223(16) -0.0032(11) 0.0039(11) 0.0016(10)
C9 0.0232(14) 0.0205(13) 0.0333(18) -0.0039(12) 0.0093(12) -0.0017(10)
C10 0.0259(14) 0.0285(15) 0.0356(19) 0.0066(13) 0.0155(13) 0.0018(11)
C11 0.0277(14) 0.0294(14) 0.0178(16) -0.0037(12) 0.0054(12) 0.0021(11)
C12 0.0191(13) 0.0194(12) 0.0224(16) -0.0017(11) 0.0028(11) -0.0003(10)
C13 0.0184(12) 0.0205(13) 0.0179(15) 0.0035(11) 0.0053(11) -0.0008(10)
C14 0.0214(13) 0.0209(13) 0.0230(16) 0.0000(11) 0.0075(11) -0.0001(10)
C15 0.0212(14) 0.0361(16) 0.0206(16) 0.0028(13) -0.0002(12) -0.0040(12)
C16 0.0173(14) 0.0367(16) 0.0347(19) 0.0127(14) 0.0024(12) 0.0068(12)
C17 0.0257(15) 0.0230(14) 0.042(2) 0.0057(13) 0.0117(13) 0.0056(11)
C18 0.0216(13) 0.0214(13) 0.0229(16) -0.0002(11) 0.0047(11) -0.0012(10)
C19 0.0172(12) 0.0198(13) 0.0219(16) -0.0030(11) 0.0061(11) 0.0004(10)
C20 0.0205(13) 0.0184(13) 0.0271(16) -0.0016(11) 0.0056(11) 0.0010(10)
C21 0.0200(14) 0.0286(15) 0.0292(18) -0.0092(12) 0.0006(12) 0.0000(11)
C22 0.0208(14) 0.0244(14) 0.046(2) -0.0152(13) 0.0110(14) -0.0086(11)
C23 0.0297(15) 0.0177(13) 0.0372(19) -0.0053(12) 0.0172(13) -0.0032(11)
C24 0.0221(13) 0.0207(13) 0.0225(16) -0.0032(11) 0.0050(11) 0.0005(10)
C25 0.040(2) 0.059(2) 0.042(2) -0.0077(19) 0.0169(18) -0.0135(17)
C26 0.065(3) 0.105(4) 0.054(3) 0.022(3) 0.015(2) -0.022(3)
C27 0.0260(16) 0.0356(18) 0.050(2) -0.0161(17) 0.0057(15) 0.0011(13)
C28 0.053(2) 0.0335(18) 0.051(2) -0.0043(16) 0.0053(18) 0.0040(15)
C29 0.0259(15) 0.0326(16) 0.0303(18) 0.0027(14) 0.0100(13) 0.0055(12)
C30 0.0400(17) 0.0323(16) 0.037(2) -0.0015(14) 0.0051(15) -0.0007(13)
C31 0.0284(16) 0.0314(16) 0.048(2) -0.0028(16) 0.0153(15) -0.0023(12)
C32 0.054(2) 0.0360(18) 0.044(2) -0.0102(16) 0.0169(17) -0.0039(15)
F1 0.0314(8) 0.0213(8) 0.0282(9) 0.0064(7) 0.0115(7) 0.0064(6)
F2 0.0370(9) 0.0223(8) 0.0416(11) 0.0069(7) 0.0106(8) 0.0109(7)
F3 0.0287(8) 0.0298(9) 0.0406(11) -0.0088(8) 0.0135(8) 0.0055(7)
F4 0.0320(9) 0.0373(9) 0.0263(10) -0.0015(7) 0.0146(7) 0.0013(7)
F5 0.0277(8) 0.0241(8) 0.0243(9) 0.0079(7) 0.0073(7) 0.0042(6)
F6 0.0273(8) 0.0247(8) 0.0247(9) -0.0090(7) 0.0079(7) -0.0051(6)
F7 0.0331(9) 0.0269(8) 0.0502(12) -0.0054(8) 0.0188(8) -0.0120(7)
F8 0.0483(11) 0.0468(11) 0.0436(12) 0.0003(9) 0.0300(9) -0.0098(8)
F9 0.0424(10) 0.0440(10) 0.0254(10) -0.0089(8) 0.0151(8) -0.0038(8)
F10 0.0295(8) 0.0240(8) 0.0274(10) -0.0086(7) 0.0069(7) -0.0071(6)
F11 0.0275(8) 0.0257(8) 0.0258(10) -0.0062(7) 0.0007(7) 0.0006(6)
F12 0.0274(9) 0.0533(11) 0.0273(11) -0.0015(8) -0.0055(8) -0.0020(8)
F13 0.0259(9) 0.0550(11) 0.0451(12) 0.0172(9) -0.0014(8) 0.0151(8)
F14 0.0397(10) 0.0306(9) 0.0585(13) 0.0033(9) 0.0145(9) 0.0176(8)
F15 0.0290(8) 0.0235(8) 0.0306(10) -0.0043(7) 0.0074(7) 0.0031(6)
F16 0.0243(8) 0.0234(8) 0.0290(10) 0.0043(7) 0.0008(7) 0.0014(6)
F17 0.0249(9) 0.0405(10) 0.0433(12) -0.0062(8) -0.0092(8) -0.0006(7)
F18 0.0262(9) 0.0323(9) 0.0637(14) -0.0146(9) 0.0086(8) -0.0134(7)
F19 0.0442(10) 0.0233(8) 0.0440(11) -0.0004(8) 0.0193(8) -0.0114(7)
F20 0.0318(9) 0.0237(8) 0.0263(10) 0.0041(7) 0.0055(7) -0.0019(6)
N1 0.0403(17) 0.064(2) 0.048(2) -0.0137(17) 0.0160(16) -0.0049(15)
N2 0.0372(16) 0.0553(19) 0.063(2) -0.0115(17) 0.0175(16) -0.0085(14)
N3 0.0295(14) 0.0436(16) 0.0394(18) -0.0052(13) 0.0080(13) -0.0002(12)
N4 0.0346(15) 0.0493(17) 0.047(2) -0.0113(15) 0.0135(14) -0.0032(12)

loop_
_atom_type_symbol
_atom_type_description
_atom_type_scat_dispersion_real
_atom_type_scat_dispersion_imag
_atom_type_scat_source
Ag Ag -0.8971 1.1015 'International Tables Vol C Tables 4.2.6.8 and 6.1.1.4'
B B 0.0013 0.0007 'International Tables Vol C Tables 4.2.6.8 and 6.1.1.4'
C C 0.0033 0.0016 'International Tables Vol C Tables 4.2.6.8 and 6.1.1.4'
F F 0.0171 0.0103 'International Tables Vol C Tables 4.2.6.8 and 6.1.1.4'
N N 0.0061 0.0033 'International Tables Vol C Tables 4.2.6.8 and 6.1.1.4'
H H 0.0000 0.0000 'International Tables Vol C Tables 4.2.6.8 and 6.1.1.4'

loop_
_geom_angle_atom_site_label_1
_geom_angle_atom_site_label_2
_geom_angle_atom_site_label_3
_geom_angle
N3 Ag1 N2 102.70(11)
N3 Ag1 N1 106.56(10)
N2 Ag1 N1 120.99(11)
N3 Ag1 N4 135.82(10)
N2 Ag1 N4 101.56(11)
N1 Ag1 N4 91.43(11)
C7 B1 C13 102.2(2)
C7 B1 C19 114.4(2)
C13 B1 C19 112.5(2)
C7 B1 C1 113.7(2)
C13 B1 C1 114.4(2)
C19 B1 C1 100.25(19)
C2 C1 C6 112.9(2)
C2 C1 B1 126.5(2)
C6 C1 B1 119.8(2)
F1 C2 C3 114.5(2)
F1 C2 C1 120.9(2)
C3 C2 C1 124.5(3)
F2 C3 C4 119.2(2)
F2 C3 C2 120.9(3)
C4 C3 C2 119.8(2)
F3 C4 C3 120.7(2)
F3 C4 C5 120.8(3)
C3 C4 C5 118.5(2)
F4 C5 C4 119.6(2)
F4 C5 C6 121.1(2)
C4 C5 C6 119.3(3)
F5 C6 C5 115.9(2)
F5 C6 C1 119.1(2)
C5 C6 C1 125.0(2)
C12 C7 C8 112.4(2)
C12 C7 B1 128.0(2)
C8 C7 B1 119.3(2)
F6 C8 C9 116.4(2)
F6 C8 C7 118.4(2)
C9 C8 C7 125.2(3)
F7 C9 C8 121.4(3)
F7 C9 C10 119.0(3)
C8 C9 C10 119.6(2)
F8 C10 C11 120.7(3)
F8 C10 C9 121.1(3)
C11 C10 C9 118.2(3)
F9 C11 C10 119.4(3)
F9 C11 C12 120.4(2)
C10 C11 C12 120.1(3)
F10 C12 C7 121.1(2)
F10 C12 C11 114.4(2)
C7 C12 C11 124.4(2)
C14 C13 C18 112.8(2)
C14 C13 B1 128.1(2)
C18 C13 B1 118.9(2)
F11 C14 C13 120.8(2)
F11 C14 C15 115.0(2)
C13 C14 C15 124.2(2)
F12 C15 C16 120.1(2)
F12 C15 C14 120.1(3)
C16 C15 C14 119.9(3)
F13 C16 C15 120.4(3)
F13 C16 C17 120.7(3)
C15 C16 C17 118.9(2)
F14 C17 C16 120.1(3)
F14 C17 C18 120.9(3)
C16 C17 C18 119.0(3)
F15 C18 C17 115.9(2)
F15 C18 C13 118.9(2)
C17 C18 C13 125.2(3)
C24 C19 C20 112.8(2)
C24 C19 B1 127.4(2)
C20 C19 B1 119.5(2)
F16 C20 C21 116.5(2)
F16 C20 C19 119.2(2)
C21 C20 C19 124.4(3)
F17 C21 C22 120.1(2)
F17 C21 C20 120.1(3)
C22 C21 C20 119.8(3)
F18 C22 C23 120.6(3)
F18 C22 C21 120.6(3)
C23 C22 C21 118.8(2)
F19 C23 C22 120.4(2)
F19 C23 C24 120.1(3)
C22 C23 C24 119.6(3)
F20 C24 C19 121.2(2)
F20 C24 C23 114.2(2)
C19 C24 C23 124.6(3)
N1 C25 C26 178.2(4)
N2 C27 C28 179.0(4)
N3 C29 C30 177.8(3)
N4 C31 C32 179.8(4)
C25 N1 Ag1 170.1(3)
C27 N2 Ag1 172.1(3)
C29 N3 Ag1 177.9(2)
C31 N4 Ag1 155.7(3)

loop_
_geom_bond_atom_site_label_1
_geom_bond_atom_site_label_2
_geom_bond_distance
Ag1 N3 2.247(3)
Ag1 N2 2.293(4)
Ag1 N1 2.311(4)
Ag1 N4 2.323(3)
B1 C7 1.646(4)
B1 C13 1.651(4)
B1 C19 1.660(4)
B1 C1 1.663(4)
C1 C2 1.384(4)
C1 C6 1.390(4)
C2 F1 1.359(3)
C2 C3 1.381(4)
C3 F2 1.350(3)
C3 C4 1.378(4)
C4 F3 1.344(3)
C4 C5 1.378(4)
C5 F4 1.347(3)
C5 C6 1.379(4)
C6 F5 1.352(3)
C7 C12 1.383(4)
C7 C8 1.405(4)
C8 F6 1.353(3)
C8 C9 1.369(4)
C9 F7 1.346(3)
C9 C10 1.381(4)
C10 F8 1.341(3)
C10 C11 1.377(4)
C11 F9 1.346(3)
C11 C12 1.387(4)
C12 F10 1.354(3)
C13 C14 1.384(4)
C13 C18 1.392(4)
C14 F11 1.358(3)
C14 C15 1.384(4)
C15 F12 1.340(3)
C15 C16 1.371(4)
C16 F13 1.345(3)
C16 C17 1.374(4)
C17 F14 1.351(3)
C17 C18 1.376(4)
C18 F15 1.359(3)
C19 C24 1.379(4)
C19 C20 1.397(4)
C20 F16 1.355(3)
C20 C21 1.376(4)
C21 F17 1.351(3)
C21 C22 1.369(4)
C22 F18 1.345(3)
C22 C23 1.365(4)
C23 F19 1.351(3)
C23 C24 1.388(4)
C24 F20 1.366(3)
C25 N1 1.132(5)
C25 C26 1.457(6)
C27 N2 1.130(5)
C27 C28 1.453(5)
C29 N3 1.128(4)
C29 C30 1.453(4)
C31 N4 1.135(4)
C31 C32 1.451(5)
